data_7158647
loop_
_publ_author_name
'Jannapu Reddy, Raju'
'Sharadha, Nunavath'
'Haritha Kumari, Arram'

_publ_section_title
;
 Base-mediated [3 + 2]-cycloannulation strategy for the synthesis of
 pyrazolo[1,5-a]pyridine derivatives using (E)-\b-iodovinyl sulfones
;
_journal_name_full 'Organic &amp; Biomolecular Chemistry'
_journal_paper_doi 10.1039/D2OB00499B
_journal_year 2022
_chemical_formula_moiety 'C20 H16 N2 O2 S'
_chemical_formula_sum 'C20 H16 N2 O2 S'
_chemical_formula_weight 348.41
_chemical_melting_point 134(2)
_chemical_name_common 3-sulfonyl-pyrazolo[1,5-a]pyridines
_chemical_name_systematic 2-Phenyl-3-tosylpyrazolo[1,5-a]pyridine
_space_group_crystal_system monoclinic
_space_group_IT_number 14
_space_group_name_Hall '-P 2ybc'
_space_group_name_H-M_alt 'P 1 21/c 1'
_atom_sites_solution_hydrogens geom
_audit_creation_method SHELXL-2014/7
_audit_update_record
;
2022-03-14 deposited with the CCDC.	2022-04-13 downloaded from the CCDC.
;
_cell_angle_alpha 90
_cell_angle_beta 99.534(8)
_cell_angle_gamma 90
_cell_formula_units_Z 4
_cell_length_a 8.6434(13)
_cell_length_b 12.8669(18)
_cell_length_c 15.514(3)
_cell_measurement_reflns_used 9585
_cell_measurement_temperature 100(2)
_cell_measurement_theta_max 27.52
_cell_measurement_theta_min 2.99
_cell_volume 1701.5(5)
_computing_cell_refinement 'Bruker SAINT'
_computing_data_collection 'Bruker APEX3'
_computing_data_reduction 'Bruker SAINT'
_computing_molecular_graphics 'Bruker SHELXTL'
_computing_publication_material 'Bruker SHELXTL'
_computing_structure_refinement 'SHELXL-2014/7 (Sheldrick, 2014)'
_computing_structure_solution 'SHELXS-97 (Sheldrick 2008)'
_diffrn_ambient_temperature 100(2)
_diffrn_measured_fraction_theta_full 0.955
_diffrn_measured_fraction_theta_max 0.962
_diffrn_measurement_device_type 'Bruker D8 VENTURE Kappa Duo PHOTON II CPAD'
_diffrn_measurement_method '\ f and \w scans'
_diffrn_radiation_type MoK\a
_diffrn_radiation_wavelength 0.71073
_diffrn_reflns_av_R_equivalents 0.0377
_diffrn_reflns_av_unetI/netI 0.0138
_diffrn_reflns_Laue_measured_fraction_full 0.955
_diffrn_reflns_Laue_measured_fraction_max 0.962
_diffrn_reflns_limit_h_max 11
_diffrn_reflns_limit_h_min -11
_diffrn_reflns_limit_k_max 16
_diffrn_reflns_limit_k_min -16
_diffrn_reflns_limit_l_max 19
_diffrn_reflns_limit_l_min -19
_diffrn_reflns_number 61862
_diffrn_reflns_point_group_measured_fraction_full 0.955
_diffrn_reflns_point_group_measured_fraction_max 0.962
_diffrn_reflns_theta_full 25.242
_diffrn_reflns_theta_max 27.000
_diffrn_reflns_theta_min 2.068
_exptl_absorpt_coefficient_mu 0.206
_exptl_absorpt_correction_T_max 0.7456
_exptl_absorpt_correction_T_min 0.6990
_exptl_absorpt_correction_type multi-scan
_exptl_absorpt_process_details 'SADABS; Bruker, 2016'
_exptl_crystal_colour Colorless
_exptl_crystal_density_diffrn 1.360
_exptl_crystal_description Plate
_exptl_crystal_F_000 728
_exptl_crystal_size_max 0.32
_exptl_crystal_size_mid 0.12
_exptl_crystal_size_min 0.1
_refine_diff_density_max 0.453
_refine_diff_density_min -0.408
_refine_diff_density_rms 0.097
_refine_ls_extinction_coef 0.253(17)
_refine_ls_extinction_expression Fc^*^=kFc[1+0.001xFc^2^\l^3^/sin(2\q)]^-1/4^
_refine_ls_extinction_method 'SHELXL-2014/7 (Sheldrick 2014'
_refine_ls_goodness_of_fit_ref 1.164
_refine_ls_hydrogen_treatment constr
_refine_ls_matrix_type full
_refine_ls_number_parameters 228
_refine_ls_number_reflns 3563
_refine_ls_number_restraints 0
_refine_ls_restrained_S_all 1.164
_refine_ls_R_factor_all 0.0368
_refine_ls_R_factor_gt 0.0344
_refine_ls_shift/su_max 0.000
_refine_ls_shift/su_mean 0.000
_refine_ls_structure_factor_coef Fsqd
_refine_ls_weighting_details 'w=1/[\s^2^(Fo^2^)+(0.0599P)^2^+0.7013P] where P=(Fo^2^+2Fc^2^)/3'
_refine_ls_weighting_scheme calc
_refine_ls_wR_factor_gt 0.0966
_refine_ls_wR_factor_ref 0.1105
_reflns_Friedel_coverage 0.000
_reflns_number_gt 3520
_reflns_number_total 3563
_reflns_threshold_expression 'I > 2\s(I)'
_cod_data_source_file d2ob00499b2.cif
_cod_data_source_block 4a
_cod_original_sg_symbol_H-M 'P 21/c'
_cod_database_code 7158647
_shelx_shelxl_version_number 2014/7
_shelx_space_group_comment
;
The symmetry employed for this shelxl refinement is uniquely defined
by the following loop, which should always be used as a source of
symmetry information in preference to the above space-group names.
They are only intended as comments.
;
_publcif_funding_html
;
;

loop_
_space_group_symop_operation_xyz
'x, y, z'
'-x, y+1/2, -z+1/2'
'-x, -y, -z'
'x, -y-1/2, z-1/2'

loop_
_atom_site_label
_atom_site_type_symbol
_atom_site_fract_x
_atom_site_fract_y
_atom_site_fract_z
_atom_site_U_iso_or_equiv
_atom_site_adp_type
_atom_site_occupancy
_atom_site_site_symmetry_order
_atom_site_calc_flag
_atom_site_refinement_flags_posn
_atom_site_refinement_flags_adp
_atom_site_refinement_flags_occupancy
_atom_site_disorder_assembly
_atom_site_disorder_group
C1 C 0.19987(15) 0.42884(10) 0.43711(8) 0.0192(3) Uani 1 1 d . . . . .
H1 H 0.1142 0.4027 0.4618 0.023 Uiso 1 1 calc R U . . .
C2 C 0.27729(17) 0.36707(10) 0.38714(9) 0.0225(3) Uani 1 1 d . . . . .
H2 H 0.2449 0.2971 0.3760 0.027 Uiso 1 1 calc R U . . .
C3 C 0.40656(17) 0.40713(11) 0.35161(9) 0.0241(3) Uani 1 1 d . . . . .
H3 H 0.4601 0.3634 0.3170 0.029 Uiso 1 1 calc R U . . .
C4 C 0.45513(16) 0.50799(11) 0.36657(9) 0.0212(3) Uani 1 1 d . . . . .
H4 H 0.5423 0.5340 0.3432 0.025 Uiso 1 1 calc R U . . .
C5 C 0.37276(14) 0.57281(10) 0.41763(8) 0.0170(3) Uani 1 1 d . . . . .
C6 C 0.37880(15) 0.67691(10) 0.44601(8) 0.0173(3) Uani 1 1 d . . . . .
C7 C 0.25363(14) 0.68820(10) 0.49389(8) 0.0160(3) Uani 1 1 d . . . . .
C8 C 0.19555(16) 0.78068(10) 0.53507(8) 0.0170(3) Uani 1 1 d . . . . .
C9 C 0.29521(16) 0.84342(11) 0.59333(9) 0.0213(3) Uani 1 1 d . . . . .
H9 H 0.4044 0.8289 0.6054 0.026 Uiso 1 1 calc R U . . .
C10 C 0.23443(18) 0.92737(11) 0.63366(9) 0.0245(3) Uani 1 1 d . . . . .
H10 H 0.3024 0.9697 0.6735 0.029 Uiso 1 1 calc R U . . .
C11 C 0.07516(18) 0.94949(11) 0.61600(9) 0.0245(3) Uani 1 1 d . . . . .
H11 H 0.0344 1.0068 0.6437 0.029 Uiso 1 1 calc R U . . .
C12 C -0.02495(17) 0.88762(11) 0.55765(10) 0.0234(3) Uani 1 1 d . . . . .
H12 H -0.1339 0.9029 0.5454 0.028 Uiso 1 1 calc R U . . .
C13 C 0.03465(15) 0.80359(10) 0.51738(9) 0.0192(3) Uani 1 1 d . . . . .
H13 H -0.0338 0.7615 0.4777 0.023 Uiso 1 1 calc R U . . .
C14 C 0.37768(14) 0.86109(10) 0.35230(8) 0.0166(3) Uani 1 1 d . . . . .
C15 C 0.39160(15) 0.96616(10) 0.37276(8) 0.0185(3) Uani 1 1 d . . . . .
H15 H 0.4607 0.9889 0.4233 0.022 Uiso 1 1 calc R U . . .
C16 C 0.30269(15) 1.03756(10) 0.31811(9) 0.0199(3) Uani 1 1 d . . . . .
H16 H 0.3132 1.1096 0.3312 0.024 Uiso 1 1 calc R U . . .
C17 C 0.19841(15) 1.00536(11) 0.24454(9) 0.0200(3) Uani 1 1 d . . . . .
C18 C 0.18549(17) 0.89879(12) 0.22608(9) 0.0233(3) Uani 1 1 d . . . . .
H18 H 0.1147 0.8756 0.1763 0.028 Uiso 1 1 calc R U . . .
C19 C 0.27440(17) 0.82659(11) 0.27921(9) 0.0223(3) Uani 1 1 d . . . . .
H19 H 0.2651 0.7545 0.2660 0.027 Uiso 1 1 calc R U . . .
C20 C 0.10029(17) 1.08340(12) 0.18686(10) 0.0277(3) Uani 1 1 d . . . . .
H20A H -0.0056 1.0854 0.2017 0.042 Uiso 1 1 calc R U . . .
H20B H 0.0943 1.0631 0.1255 0.042 Uiso 1 1 calc R U . . .
H20C H 0.1485 1.1523 0.1959 0.042 Uiso 1 1 calc R U . . .
N1 N 0.17488(12) 0.59890(8) 0.49706(7) 0.0168(2) Uani 1 1 d . . . . .
N2 N 0.24871(12) 0.52983(8) 0.45086(7) 0.0159(2) Uani 1 1 d . . . . .
O1 O 0.59778(13) 0.72140(8) 0.35970(8) 0.0293(3) Uani 1 1 d . . . . .
O2 O 0.58175(11) 0.82640(8) 0.49176(7) 0.0245(2) Uani 1 1 d . . . . .
S1 S 0.50305(3) 0.77142(2) 0.41594(2) 0.01841(15) Uani 1 1 d . . . . .

loop_
_atom_site_aniso_label
_atom_site_aniso_U_11
_atom_site_aniso_U_22
_atom_site_aniso_U_33
_atom_site_aniso_U_23
_atom_site_aniso_U_13
_atom_site_aniso_U_12
C1 0.0191(6) 0.0161(6) 0.0216(6) 0.0012(5) 0.0012(5) -0.0010(5)
C2 0.0257(7) 0.0159(6) 0.0251(6) -0.0002(5) 0.0019(5) 0.0026(5)
C3 0.0270(7) 0.0218(7) 0.0242(7) 0.0000(5) 0.0065(5) 0.0078(5)
C4 0.0199(6) 0.0228(6) 0.0221(6) 0.0029(5) 0.0064(5) 0.0049(5)
C5 0.0144(6) 0.0189(6) 0.0172(6) 0.0029(5) 0.0014(4) 0.0007(4)
C6 0.0143(6) 0.0184(6) 0.0193(6) 0.0012(5) 0.0033(4) -0.0005(4)
C7 0.0140(6) 0.0177(6) 0.0157(5) 0.0007(4) 0.0010(4) -0.0014(4)
C8 0.0184(6) 0.0161(6) 0.0172(6) 0.0011(4) 0.0052(5) -0.0018(4)
C9 0.0187(6) 0.0227(6) 0.0225(6) -0.0023(5) 0.0034(5) -0.0028(5)
C10 0.0284(7) 0.0227(7) 0.0232(6) -0.0053(5) 0.0071(5) -0.0068(5)
C11 0.0305(7) 0.0192(6) 0.0268(7) -0.0024(5) 0.0135(6) -0.0003(5)
C12 0.0209(6) 0.0224(7) 0.0284(7) 0.0014(5) 0.0085(5) 0.0017(5)
C13 0.0181(6) 0.0189(6) 0.0207(6) 0.0007(5) 0.0035(5) -0.0024(5)
C14 0.0154(6) 0.0188(6) 0.0162(6) 0.0011(4) 0.0049(4) -0.0012(4)
C15 0.0178(6) 0.0204(6) 0.0171(6) -0.0012(5) 0.0020(4) -0.0034(5)
C16 0.0197(6) 0.0186(6) 0.0217(6) 0.0003(5) 0.0038(5) -0.0022(5)
C17 0.0160(6) 0.0266(7) 0.0179(6) 0.0038(5) 0.0044(5) -0.0018(5)
C18 0.0223(6) 0.0295(7) 0.0168(6) -0.0023(5) -0.0004(5) -0.0048(5)
C19 0.0248(7) 0.0211(6) 0.0210(6) -0.0042(5) 0.0039(5) -0.0040(5)
C20 0.0223(7) 0.0328(8) 0.0263(7) 0.0094(6) -0.0006(5) -0.0013(6)
N1 0.0164(5) 0.0163(5) 0.0180(5) -0.0015(4) 0.0036(4) -0.0005(4)
N2 0.0151(5) 0.0163(5) 0.0160(5) 0.0003(4) 0.0021(4) 0.0007(4)
O1 0.0233(5) 0.0248(5) 0.0444(6) 0.0032(4) 0.0194(5) 0.0023(4)
O2 0.0174(5) 0.0244(5) 0.0291(5) 0.0049(4) -0.0041(4) -0.0049(4)
S1 0.0132(2) 0.0184(2) 0.0242(2) 0.00255(11) 0.00479(13) -0.00114(10)

loop_
_atom_type_symbol
_atom_type_description
_atom_type_scat_dispersion_real
_atom_type_scat_dispersion_imag
_atom_type_scat_source
C C 0.0033 0.0016 'International Tables Vol C Tables 4.2.6.8 and 6.1.1.4'
H H 0.0000 0.0000 'International Tables Vol C Tables 4.2.6.8 and 6.1.1.4'
N N 0.0061 0.0033 'International Tables Vol C Tables 4.2.6.8 and 6.1.1.4'
O O 0.0106 0.0060 'International Tables Vol C Tables 4.2.6.8 and 6.1.1.4'
S S 0.1246 0.1234 'International Tables Vol C Tables 4.2.6.8 and 6.1.1.4'

loop_
_geom_angle_atom_site_label_1
_geom_angle_atom_site_label_2
_geom_angle_atom_site_label_3
_geom_angle
_geom_angle_site_symmetry_1
_geom_angle_site_symmetry_3
_geom_angle_publ_flag
C2 C1 N2 118.29(12) . . ?
C2 C1 H1 120.9 . . ?
N2 C1 H1 120.9 . . ?
C1 C2 C3 120.07(13) . . ?
C1 C2 H2 120.0 . . ?
C3 C2 H2 120.0 . . ?
C4 C3 C2 121.03(13) . . ?
C4 C3 H3 119.5 . . ?
C2 C3 H3 119.5 . . ?
C3 C4 C5 118.84(12) . . ?
C3 C4 H4 120.6 . . ?
C5 C4 H4 120.6 . . ?
N2 C5 C6 104.78(11) . . ?
N2 C5 C4 117.73(12) . . ?
C6 C5 C4 137.48(12) . . ?
C5 C6 C7 105.62(11) . . ?
C5 C6 S1 125.07(10) . . ?
C7 C6 S1 128.95(10) . . ?
N1 C7 C6 111.57(11) . . ?
N1 C7 C8 117.62(11) . . ?
C6 C7 C8 130.74(12) . . ?
C9 C8 C13 119.33(12) . . ?
C9 C8 C7 121.86(12) . . ?
C13 C8 C7 118.77(12) . . ?
C10 C9 C8 120.01(13) . . ?
C10 C9 H9 120.0 . . ?
C8 C9 H9 120.0 . . ?
C11 C10 C9 120.37(13) . . ?
C11 C10 H10 119.8 . . ?
C9 C10 H10 119.8 . . ?
C10 C11 C12 119.99(13) . . ?
C10 C11 H11 120.0 . . ?
C12 C11 H11 120.0 . . ?
C13 C12 C11 119.99(13) . . ?
C13 C12 H12 120.0 . . ?
C11 C12 H12 120.0 . . ?
C12 C13 C8 120.31(12) . . ?
C12 C13 H13 119.8 . . ?
C8 C13 H13 119.8 . . ?
C15 C14 C19 121.00(12) . . ?
C15 C14 S1 119.05(10) . . ?
C19 C14 S1 119.80(10) . . ?
C14 C15 C16 119.00(12) . . ?
C14 C15 H15 120.5 . . ?
C16 C15 H15 120.5 . . ?
C15 C16 C17 121.28(12) . . ?
C15 C16 H16 119.4 . . ?
C17 C16 H16 119.4 . . ?
C16 C17 C18 118.46(12) . . ?
C16 C17 C20 120.74(13) . . ?
C18 C17 C20 120.80(12) . . ?
C19 C18 C17 121.09(12) . . ?
C19 C18 H18 119.5 . . ?
C17 C18 H18 119.5 . . ?
C18 C19 C14 119.16(12) . . ?
C18 C19 H19 120.4 . . ?
C14 C19 H19 120.4 . . ?
C17 C20 H20A 109.5 . . ?
C17 C20 H20B 109.5 . . ?
H20A C20 H20B 109.5 . . ?
C17 C20 H20C 109.5 . . ?
H20A C20 H20C 109.5 . . ?
H20B C20 H20C 109.5 . . ?
C7 N1 N2 104.74(10) . . ?
N1 N2 C1 122.67(11) . . ?
N1 N2 C5 113.27(10) . . ?
C1 N2 C5 124.03(11) . . ?
O2 S1 O1 118.26(7) . . ?
O2 S1 C6 110.69(6) . . ?
O1 S1 C6 106.74(6) . . ?
O2 S1 C14 107.33(6) . . ?
O1 S1 C14 108.07(6) . . ?
C6 S1 C14 104.95(6) . . ?

loop_
_geom_bond_atom_site_label_1
_geom_bond_atom_site_label_2
_geom_bond_distance
_geom_bond_site_symmetry_2
_geom_bond_publ_flag
C1 C2 1.3611(19) . ?
C1 N2 1.3721(17) . ?
C1 H1 0.9500 . ?
C2 C3 1.422(2) . ?
C2 H2 0.9500 . ?
C3 C4 1.372(2) . ?
C3 H3 0.9500 . ?
C4 C5 1.4201(18) . ?
C4 H4 0.9500 . ?
C5 N2 1.3800(16) . ?
C5 C6 1.4082(18) . ?
C6 C7 1.4177(17) . ?
C6 S1 1.7366(13) . ?
C7 N1 1.3404(16) . ?
C7 C8 1.4772(17) . ?
C8 C9 1.3975(18) . ?
C8 C13 1.4035(18) . ?
C9 C10 1.3940(19) . ?
C9 H9 0.9500 . ?
C10 C11 1.388(2) . ?
C10 H10 0.9500 . ?
C11 C12 1.394(2) . ?
C11 H11 0.9500 . ?
C12 C13 1.3897(19) . ?
C12 H12 0.9500 . ?
C13 H13 0.9500 . ?
C14 C15 1.3893(18) . ?
C14 C19 1.3944(18) . ?
C14 S1 1.7679(13) . ?
C15 C16 1.3920(18) . ?
C15 H15 0.9500 . ?
C16 C17 1.3949(19) . ?
C16 H16 0.9500 . ?
C17 C18 1.402(2) . ?
C17 C20 1.5089(19) . ?
C18 C19 1.387(2) . ?
C18 H18 0.9500 . ?
C19 H19 0.9500 . ?
C20 H20A 0.9800 . ?
C20 H20B 0.9800 . ?
C20 H20C 0.9800 . ?
N1 N2 1.3647(15) . ?
O1 S1 1.4431(11) . ?
O2 S1 1.4428(11) . ?
